data_4310277
loop_
_publ_author_name
'Zhong-Ming Sun'
'Jiang-Gao Mao'
'Yan-Qiong Sun'
'Hui-Yi Zeng'
'Abraham Clearfield'

_publ_section_title
;
 Synthesis, Characterization, and Crystal Structures of Three New Divalent
 Metal Carboxylate-Sulfonates with a Layered and One-Dimensional Structure
;
_journal_name_full 'Inorganic Chemistry'
_journal_page_first 336
_journal_page_last 341
_journal_paper_doi 10.1021/ic0343307
_journal_volume 43
_journal_year 2004
_chemical_formula_sum 'C18 H18 N2 O10 S Zn'
_chemical_formula_weight 519.77
_chemical_name_systematic
; 
 ? 
;
_space_group_IT_number 2
_symmetry_cell_setting triclinic
_symmetry_space_group_name_Hall '-P 1'
_symmetry_space_group_name_H-M 'P -1'
_atom_sites_solution_hydrogens geom
_atom_sites_solution_primary direct
_atom_sites_solution_secondary difmap
_audit_creation_method SHELXL-97
_cell_angle_alpha 96.608(2)
_cell_angle_beta 94.816(2)
_cell_angle_gamma 117.269(2)
_cell_formula_units_Z 2
_cell_length_a 8.7273(3)
_cell_length_b 9.5184(4)
_cell_length_c 13.7818(6)
_cell_measurement_temperature 293(2)
_cell_volume 998.68(7)
_computing_structure_refinement 'SHELXL-97 (Sheldrick, 1997)'
_computing_structure_solution 'SHELXS-97 (Sheldrick, 1990)'
_diffrn_ambient_temperature 293(2)
_diffrn_measured_fraction_theta_full 0.975
_diffrn_measured_fraction_theta_max 0.975
_diffrn_measurement_device_type 'Siemens Smart CCD'
_diffrn_measurement_method 'narrow frame method'
_diffrn_radiation_monochromator graphite
_diffrn_radiation_source 'fine-focus sealed tube'
_diffrn_radiation_type MoK\a
_diffrn_radiation_wavelength 0.71073
_diffrn_reflns_av_R_equivalents 0.0473
_diffrn_reflns_av_sigmaI/netI 0.0721
_diffrn_reflns_limit_h_max 7
_diffrn_reflns_limit_h_min -10
_diffrn_reflns_limit_k_max 11
_diffrn_reflns_limit_k_min -10
_diffrn_reflns_limit_l_max 15
_diffrn_reflns_limit_l_min -16
_diffrn_reflns_number 5144
_diffrn_reflns_theta_full 25.08
_diffrn_reflns_theta_max 25.08
_diffrn_reflns_theta_min 2.44
_diffrn_standards_decay_% <1.0%
_exptl_absorpt_coefficient_mu 1.397
_exptl_absorpt_correction_T_max 1.0
_exptl_absorpt_correction_T_min 0.650
_exptl_absorpt_correction_type SADABS
_exptl_crystal_colour colorless
_exptl_crystal_density_diffrn 1.729
_exptl_crystal_density_method 'not measured'
_exptl_crystal_description Plate
_exptl_crystal_F_000 532
_exptl_crystal_size_max 0.22
_exptl_crystal_size_mid 0.20
_exptl_crystal_size_min 0.10
_refine_diff_density_max 0.634
_refine_diff_density_min -0.884
_refine_diff_density_rms 0.125
_refine_ls_extinction_coef 0.034(4)
_refine_ls_extinction_expression Fc^*^=kFc[1+0.001xFc^2^\l^3^/sin(2\q)]^-1/4^
_refine_ls_extinction_method SHELXL
_refine_ls_goodness_of_fit_ref 0.977
_refine_ls_hydrogen_treatment mixed
_refine_ls_matrix_type full
_refine_ls_number_parameters 290
_refine_ls_number_reflns 3473
_refine_ls_number_restraints 0
_refine_ls_restrained_S_all 0.977
_refine_ls_R_factor_all 0.1019
_refine_ls_R_factor_gt 0.0701
_refine_ls_shift/su_max 0.000
_refine_ls_shift/su_mean 0.000
_refine_ls_structure_factor_coef Fsqd
_refine_ls_weighting_details 'calc w=1/[\s^2^(Fo^2^)+(0.0978P)^2^+7.3607P] where P=(Fo^2^+2Fc^2^)/3'
_refine_ls_weighting_scheme calc
_refine_ls_wR_factor_gt 0.1695
_refine_ls_wR_factor_ref 0.1997
_reflns_number_gt 2618
_reflns_number_total 3473
_reflns_threshold_expression >2sigma(I)
_cod_data_source_file ic0343307si20030516_112750.cif
_cod_data_source_block 1
_cod_original_cell_volume 998.67(7)
_cod_database_code 4310277

loop_
_symmetry_equiv_pos_as_xyz
'x, y, z'
'-x, -y, -z'

loop_
_atom_site_label
_atom_site_type_symbol
_atom_site_fract_x
_atom_site_fract_y
_atom_site_fract_z
_atom_site_U_iso_or_equiv
_atom_site_adp_type
_atom_site_occupancy
_atom_site_symmetry_multiplicity
_atom_site_calc_flag
_atom_site_refinement_flags
_atom_site_disorder_assembly
_atom_site_disorder_group
Zn1 Zn 0.90520(10) 0.66454(10) 0.01262(6) 0.0282(3) Uani 1 1 d . . .
S1 S 1.7458(2) 0.9819(2) 0.33208(13) 0.0303(5) Uani 1 1 d . . .
N1 N 0.7517(7) 0.6486(7) -0.1136(4) 0.0258(13) Uani 1 1 d . . .
N2 N 0.2291(9) 0.5694(10) -0.5529(5) 0.0485(19) Uani 1 1 d . . .
H0A H 0.1664 0.5615 -0.6069 0.058 Uiso 1 1 calc R . .
C1 C 0.8108(9) 0.7541(9) -0.1757(5) 0.0315(16) Uani 1 1 d . . .
H1A H 0.9229 0.8400 -0.1587 0.038 Uiso 1 1 calc R . .
C2 C 0.7133(9) 0.7410(9) -0.2634(6) 0.0324(17) Uani 1 1 d . . .
H2A H 0.7597 0.8161 -0.3046 0.039 Uiso 1 1 calc R . .
C3 C 0.5448(9) 0.6145(8) -0.2897(5) 0.0278(15) Uani 1 1 d . . .
C4 C 0.4836(9) 0.5044(9) -0.2258(5) 0.0306(16) Uani 1 1 d . . .
H4A H 0.3718 0.4177 -0.2405 0.037 Uiso 1 1 calc R . .
C5 C 0.5905(9) 0.5260(9) -0.1418(6) 0.0336(17) Uani 1 1 d . . .
H5A H 0.5485 0.4500 -0.1007 0.040 Uiso 1 1 calc R . .
C6 C 0.4331(10) 0.5966(9) -0.3824(6) 0.0340(17) Uani 1 1 d . . .
C7 C 0.3039(11) 0.4491(10) -0.4308(6) 0.047(2) Uani 1 1 d . . .
H7A H 0.2869 0.3571 -0.4059 0.057 Uiso 1 1 calc R . .
C8 C 0.1993(12) 0.4360(12) -0.5159(7) 0.055(2) Uani 1 1 d . . .
H8A H 0.1095 0.3366 -0.5471 0.066 Uiso 1 1 calc R . .
C9 C 0.3538(11) 0.7136(12) -0.5077(6) 0.047(2) Uani 1 1 d . . .
H9A H 0.3698 0.8038 -0.5346 0.056 Uiso 1 1 calc R . .
C10 C 0.4579(10) 0.7314(10) -0.4233(6) 0.0397(19) Uani 1 1 d . . .
H10A H 0.5450 0.8328 -0.3930 0.048 Uiso 1 1 calc R . .
C11 C 1.4765(9) 0.9560(8) 0.1983(5) 0.0283(16) Uani 1 1 d . . .
H11A H 1.4071 0.8608 0.2197 0.034 Uiso 1 1 calc R . .
C12 C 1.4065(9) 1.0091(8) 0.1253(5) 0.0249(15) Uani 1 1 d . . .
C13 C 1.5110(9) 1.1477(8) 0.0916(5) 0.0257(15) Uani 1 1 d . . .
H13A H 1.4637 1.1821 0.0424 0.031 Uiso 1 1 calc R . .
C14 C 1.6889(8) 1.2370(8) 0.1312(5) 0.0221(14) Uani 1 1 d . . .
C15 C 1.7570(9) 1.1846(8) 0.2054(5) 0.0288(16) Uani 1 1 d . . .
H15A H 1.8744 1.2429 0.2324 0.035 Uiso 1 1 calc R . .
C16 C 1.6509(9) 1.0472(8) 0.2385(5) 0.0273(15) Uani 1 1 d . . .
C17 C 1.2200(8) 0.9101(8) 0.0767(5) 0.0267(15) Uani 1 1 d . . .
C18 C 1.8084(9) 1.3822(8) 0.0910(5) 0.0260(15) Uani 1 1 d . . .
O1 O 1.1298(6) 0.7784(6) 0.1067(4) 0.0336(12) Uani 1 1 d . . .
O2 O 1.1578(6) 0.9515(6) 0.0076(4) 0.0315(12) Uani 1 1 d . . .
O3 O 1.7431(6) 1.4611(6) 0.0535(4) 0.0308(12) Uani 1 1 d . . .
O4 O 1.9677(6) 1.4174(5) 0.0973(4) 0.0284(11) Uani 1 1 d . . .
O11 O 1.6063(8) 0.8527(9) 0.3634(6) 0.070(2) Uani 1 1 d . . .
O12 O 1.8462(9) 1.1180(7) 0.4083(5) 0.0606(19) Uani 1 1 d . . .
O13 O 1.8578(9) 0.9319(9) 0.2846(5) 0.0624(19) Uani 1 1 d . . .
O1W O 0.7882(6) 0.7965(6) 0.0850(4) 0.0341(12) Uani 1 1 d . . .
O2W O 2.1392(9) 0.9136(9) 0.3849(5) 0.0602(18) Uani 1 1 d . . .
O3W O 2.0706(10) 0.6098(9) 0.2888(5) 0.067(2) Uani 1 1 d . . .

loop_
_atom_site_aniso_label
_atom_site_aniso_U_11
_atom_site_aniso_U_22
_atom_site_aniso_U_33
_atom_site_aniso_U_23
_atom_site_aniso_U_13
_atom_site_aniso_U_12
Zn1 0.0190(5) 0.0262(5) 0.0313(5) 0.0127(3) -0.0024(3) 0.0033(3)
S1 0.0295(9) 0.0307(10) 0.0277(10) 0.0136(8) -0.0010(7) 0.0106(8)
N1 0.019(3) 0.023(3) 0.030(3) 0.008(2) 0.001(2) 0.004(2)
N2 0.047(4) 0.068(5) 0.029(4) 0.009(4) -0.006(3) 0.028(4)
C1 0.025(4) 0.031(4) 0.031(4) 0.013(3) 0.001(3) 0.006(3)
C2 0.029(4) 0.035(4) 0.033(4) 0.017(3) 0.009(3) 0.012(3)
C3 0.025(4) 0.029(4) 0.026(4) 0.008(3) 0.002(3) 0.010(3)
C4 0.024(4) 0.030(4) 0.030(4) 0.011(3) -0.002(3) 0.006(3)
C5 0.027(4) 0.037(4) 0.037(4) 0.018(3) 0.004(3) 0.013(3)
C6 0.031(4) 0.036(4) 0.031(4) 0.011(3) 0.003(3) 0.012(3)
C7 0.046(5) 0.041(5) 0.041(5) 0.012(4) -0.005(4) 0.010(4)
C8 0.050(5) 0.050(6) 0.049(6) 0.009(4) -0.012(4) 0.012(5)
C9 0.046(5) 0.067(6) 0.038(5) 0.028(4) 0.007(4) 0.031(5)
C10 0.032(4) 0.043(5) 0.041(5) 0.015(4) 0.001(3) 0.014(4)
C11 0.023(4) 0.021(3) 0.033(4) 0.011(3) 0.003(3) 0.002(3)
C12 0.022(3) 0.021(3) 0.031(4) 0.007(3) 0.003(3) 0.010(3)
C13 0.026(4) 0.027(4) 0.024(4) 0.009(3) 0.003(3) 0.011(3)
C14 0.016(3) 0.027(3) 0.022(3) 0.011(3) 0.001(3) 0.007(3)
C15 0.015(3) 0.022(4) 0.037(4) 0.004(3) 0.000(3) 0.000(3)
C16 0.027(4) 0.029(4) 0.024(4) 0.011(3) -0.003(3) 0.011(3)
C17 0.018(3) 0.024(4) 0.030(4) 0.006(3) 0.001(3) 0.003(3)
C18 0.024(4) 0.020(3) 0.023(4) 0.003(3) 0.000(3) 0.003(3)
O1 0.021(2) 0.024(3) 0.041(3) 0.012(2) -0.003(2) -0.002(2)
O2 0.027(3) 0.032(3) 0.035(3) 0.013(2) 0.000(2) 0.012(2)
O3 0.024(2) 0.024(3) 0.044(3) 0.020(2) 0.006(2) 0.007(2)
O4 0.015(2) 0.026(3) 0.037(3) 0.010(2) 0.001(2) 0.003(2)
O11 0.046(4) 0.074(5) 0.079(5) 0.056(4) 0.005(3) 0.011(4)
O12 0.075(5) 0.045(4) 0.046(4) 0.002(3) -0.028(3) 0.023(3)
O13 0.076(5) 0.106(6) 0.040(4) 0.021(4) 0.002(3) 0.071(5)
O1W 0.032(3) 0.037(3) 0.035(3) 0.009(2) 0.003(2) 0.016(2)
O2W 0.060(4) 0.072(5) 0.051(4) 0.019(3) -0.001(3) 0.033(4)
O3W 0.080(5) 0.068(5) 0.040(4) 0.013(3) -0.017(3) 0.027(4)

loop_
_atom_type_symbol
_atom_type_description
_atom_type_scat_dispersion_real
_atom_type_scat_dispersion_imag
_atom_type_scat_source
C C 0.0033 0.0016 'International Tables Vol C Tables 4.2.6.8 and 6.1.1.4'
H H 0.0000 0.0000 'International Tables Vol C Tables 4.2.6.8 and 6.1.1.4'
N N 0.0061 0.0033 'International Tables Vol C Tables 4.2.6.8 and 6.1.1.4'
O O 0.0106 0.0060 'International Tables Vol C Tables 4.2.6.8 and 6.1.1.4'
S S 0.1246 0.1234 'International Tables Vol C Tables 4.2.6.8 and 6.1.1.4'
Zn Zn 0.2839 1.4301 'International Tables Vol C Tables 4.2.6.8 and 6.1.1.4'

loop_
_geom_angle_atom_site_label_1
_geom_angle_atom_site_label_2
_geom_angle_atom_site_label_3
_geom_angle
_geom_angle_site_symmetry_1
_geom_angle_site_symmetry_3
_geom_angle_publ_flag
O3 Zn1 O1 110.9(2) 1_445 . ?
O3 Zn1 N1 98.5(2) 1_445 . ?
O1 Zn1 N1 150.6(2) . . ?
O3 Zn1 O1W 92.8(2) 1_445 . ?
O1 Zn1 O1W 94.4(2) . . ?
N1 Zn1 O1W 85.2(2) . . ?
O3 Zn1 O4 102.48(19) 1_445 2_875 ?
O1 Zn1 O4 90.7(2) . 2_875 ?
N1 Zn1 O4 81.5(2) . 2_875 ?
O1W Zn1 O4 161.01(18) . 2_875 ?
O11 S1 O12 114.1(5) . . ?
O11 S1 O13 112.2(5) . . ?
O12 S1 O13 110.5(4) . . ?
O11 S1 C16 107.1(4) . . ?
O12 S1 C16 107.0(3) . . ?
O13 S1 C16 105.4(3) . . ?
C5 N1 C1 116.3(6) . . ?
C5 N1 Zn1 121.5(5) . . ?
C1 N1 Zn1 122.1(5) . . ?
C9 N2 C8 121.4(7) . . ?
C9 N2 O3W 107.7(6) . 1_354 ?
C8 N2 O3W 130.9(6) . 1_354 ?
C9 N2 H0A 119.3 . . ?
C8 N2 H0A 119.3 . . ?
O3W N2 H0A 11.7 1_354 . ?
N1 C1 C2 123.1(7) . . ?
N1 C1 H1A 118.5 . . ?
C2 C1 H1A 118.5 . . ?
C1 C2 C3 119.4(6) . . ?
C1 C2 H2A 120.3 . . ?
C3 C2 H2A 120.3 . . ?
C2 C3 C4 117.7(6) . . ?
C2 C3 C6 121.6(6) . . ?
C4 C3 C6 120.8(6) . . ?
C5 C4 C3 118.7(7) . . ?
C5 C4 H4A 120.7 . . ?
C3 C4 H4A 120.7 . . ?
N1 C5 C4 124.9(7) . . ?
N1 C5 H5A 117.6 . . ?
C4 C5 H5A 117.6 . . ?
C7 C6 C10 118.0(7) . . ?
C7 C6 C3 122.0(7) . . ?
C10 C6 C3 120.0(7) . . ?
C6 C7 C8 120.8(8) . . ?
C6 C7 H7A 119.6 . . ?
C8 C7 H7A 119.6 . . ?
N2 C8 C7 119.0(8) . . ?
N2 C8 H8A 120.5 . . ?
C7 C8 H8A 120.5 . . ?
N2 C9 C10 121.3(8) . . ?
N2 C9 H9A 119.4 . . ?
C10 C9 H9A 119.4 . . ?
C9 C10 C6 119.5(8) . . ?
C9 C10 H10A 120.3 . . ?
C6 C10 H10A 120.3 . . ?
C16 C11 C12 119.0(6) . . ?
C16 C11 H11A 120.5 . . ?
C12 C11 H11A 120.5 . . ?
C13 C12 C11 120.3(6) . . ?
C13 C12 C17 118.9(6) . . ?
C11 C12 C17 120.6(6) . . ?
C12 C13 C14 120.1(6) . . ?
C12 C13 H13A 119.9 . . ?
C14 C13 H13A 119.9 . . ?
C15 C14 C13 119.1(6) . . ?
C15 C14 C18 119.5(6) . . ?
C13 C14 C18 121.3(6) . . ?
C16 C15 C14 119.9(6) . . ?
C16 C15 H15A 120.0 . . ?
C14 C15 H15A 120.0 . . ?
C15 C16 C11 121.4(6) . . ?
C15 C16 S1 118.3(5) . . ?
C11 C16 S1 120.2(5) . . ?
O2 C17 O1 121.4(6) . . ?
O2 C17 C12 121.5(6) . . ?
O1 C17 C12 117.0(6) . . ?
O3 C18 O4 124.3(6) . . ?
O3 C18 C14 117.7(6) . . ?
O4 C18 C14 118.0(6) . . ?
C17 O1 Zn1 105.8(4) . . ?
C18 O3 Zn1 117.5(4) . 1_665 ?
C18 O4 Zn1 127.5(4) . 2_875 ?
S1 O13 O2W 124.4(4) . . ?
Zn1 O1W O13 127.1(2) . 1_455 ?
O13 O2W O3W 98.7(3) . . ?
O13 O2W O12 120.8(3) . 2_976 ?
O3W O2W O12 103.0(3) . 2_976 ?

loop_
_geom_bond_atom_site_label_1
_geom_bond_atom_site_label_2
_geom_bond_distance
_geom_bond_site_symmetry_2
_geom_bond_publ_flag
Zn1 O3 1.986(4) 1_445 ?
Zn1 O1 2.000(5) . ?
Zn1 N1 2.051(6) . ?
Zn1 O1W 2.162(5) . ?
Zn1 O4 2.222(5) 2_875 ?
S1 O11 1.421(6) . ?
S1 O12 1.429(6) . ?
S1 O13 1.439(7) . ?
S1 C16 1.793(7) . ?
N1 C5 1.338(9) . ?
N1 C1 1.343(9) . ?
N2 C9 1.333(12) . ?
N2 C8 1.345(11) . ?
N2 O3W 2.644(9) 1_354 ?
N2 H0A 0.8600 . ?
C1 C2 1.377(10) . ?
C1 H1A 0.9300 . ?
C2 C3 1.389(10) . ?
C2 H2A 0.9300 . ?
C3 C4 1.392(10) . ?
C3 C6 1.483(10) . ?
C4 C5 1.357(10) . ?
C4 H4A 0.9300 . ?
C5 H5A 0.9300 . ?
C6 C7 1.377(11) . ?
C6 C10 1.395(11) . ?
C7 C8 1.381(12) . ?
C7 H7A 0.9300 . ?
C8 H8A 0.9300 . ?
C9 C10 1.358(11) . ?
C9 H9A 0.9300 . ?
C10 H10A 0.9300 . ?
C11 C16 1.384(10) . ?
C11 C12 1.390(10) . ?
C11 H11A 0.9300 . ?
C12 C13 1.378(9) . ?
C12 C17 1.501(9) . ?
C13 C14 1.404(9) . ?
C13 H13A 0.9300 . ?
C14 C15 1.391(10) . ?
C14 C18 1.502(9) . ?
C15 C16 1.369(10) . ?
C15 H15A 0.9300 . ?
C17 O2 1.246(8) . ?
C17 O1 1.278(8) . ?
C18 O3 1.261(8) . ?
C18 O4 1.264(8) . ?
O3 Zn1 1.986(4) 1_665 ?
O4 Zn1 2.222(5) 2_875 ?
O13 O2W 2.801(8) . ?
O1W O13 2.790(8) 1_455 ?
O2W O3W 2.806(10) . ?
O2W O12 2.898(9) 2_976 ?
